data_2009581
loop_
_publ_author_name
'Li, Hongjun'
'Du, Shaowu'
'Wu, Xintao'

_publ_section_title
;
 (Hexasulfanediyl)di(pyridine-<i>N</i>)zinc
;
_journal_issue 4
_journal_name_full 'Acta Crystallographica Section C'
_journal_page_first 498
_journal_page_last 500
_journal_paper_doi 10.1107/S0108270193010868
_journal_volume 50
_journal_year 1994
_chemical_formula_sum 'C10 H10 N2 S6 Zn'
_chemical_formula_weight 415.94
_space_group_IT_number 15
_symmetry_cell_setting monoclinic
_symmetry_space_group_name_Hall '-C 2yc'
_symmetry_space_group_name_H-M 'C 1 2/c 1'
_atom_type_scat_source IntTabIV
_cell_angle_alpha 90
_cell_angle_beta 118.61(4)
_cell_angle_gamma 90
_cell_formula_units_Z 4
_cell_length_a 13.608(8)
_cell_length_b 8.998(6)
_cell_length_c 15.334(8)
_cell_measurement_reflns_used 25
_cell_measurement_temperature 296
_cell_measurement_theta_max 27.5
_cell_measurement_theta_min 6
_cell_volume 1648.3(18)
_diffrn_measurement_device 'Rigaku AFC5R'
_diffrn_measurement_method \w-2\q
_diffrn_radiation_type MoK\a
_diffrn_radiation_wavelength 0.71069
_diffrn_reflns_av_R_equivalents 0.0774
_diffrn_reflns_limit_h_max 21
_diffrn_reflns_limit_h_min 0
_diffrn_reflns_limit_k_max 14
_diffrn_reflns_limit_k_min 0
_diffrn_reflns_limit_l_max 24
_diffrn_reflns_limit_l_min -24
_diffrn_reflns_number 2664
_diffrn_reflns_theta_max 30.05
_diffrn_standards_decay_% 0
_diffrn_standards_interval_count 150
_diffrn_standards_number 3
_exptl_absorpt_coefficient_mu 2.243
_exptl_absorpt_correction_T_max 1.0
_exptl_absorpt_correction_T_min 0.7234
_exptl_absorpt_correction_type empirical
_exptl_crystal_colour Yellow
_exptl_crystal_density_diffrn 1.68
_exptl_crystal_description Prism
_refine_diff_density_max 0.52
_refine_diff_density_min -0.51
_refine_ls_extinction_method none
_refine_ls_goodness_of_fit_obs 1.57
_refine_ls_hydrogen_treatment noref
_refine_ls_number_parameters 88
_refine_ls_number_reflns 1599
_refine_ls_R_factor_obs 0.050
_refine_ls_shift/esd_max 0.010
_refine_ls_structure_factor_coef F
_refine_ls_weighting_details w=1/\s^2^(F~o~)
_refine_ls_weighting_scheme calc
_refine_ls_wR_factor_obs 0.059
_reflns_number_observed 1599
_reflns_number_total 2564
_reflns_observed_criterion I>3\s(I)
_cod_data_source_file al1062.cif
_cod_data_source_block al1062_structure_1_of_1
_cod_depositor_comments
;
The following automatic conversions were performed:

'_refine_ls_weighting_scheme' value 'w=1/\s^2^(F~o~)' was changed to
'calc'. New tag '_refine_ls_weighting_details' was created. The value
of the new tag was set to 'w=1/\s^2^(F~o~)'.

Automatic conversion script
Id: cif_fix_values 3143 2015-03-26 13:38:13Z robertas 
;
_cod_original_cell_volume 1648(2)
_cod_original_sg_symbol_H-M 'C 2/c'
_cod_original_formula_sum 'C10 H10 N2 S6 Zn1'
_cod_database_code 2009581

loop_
_symmetry_equiv_pos_as_xyz
x,y,z
x,-y,1/2+z
-x,-y,-z
-x,y,1/2-z
1/2+x,1/2+y,z
1/2+x,1/2-y,1/2+z
1/2-x,1/2-y,-z
1/2-x,1/2+y,1/2-z

loop_
_atom_site_label
_atom_site_fract_x
_atom_site_fract_y
_atom_site_fract_z
Zn 1.0000 .18998(6) .75000
S(1) 1.12367(9) .07310(11) .71182(8)
S(2) 1.03522(10) -.10828(13) .63216(7)
S(3) 1.06481(11) -.27283(13) .73292(10)
N 1.0952(3) .3321(4) .8658(3)
C(1) 1.0786(5) .3434(6) .9444(4)
C(2) 1.1417(5) .4344(7) 1.0236(4)
C(3) 1.2233(4) .5198(7) 1.0219(4)
C(4) 1.2416(5) .5089(7) .9410(4)
C(5) 1.1763(4) .4143(6) .8659(4)
H(1) 1.0207 .2861 .9458
H(2) 1.1285 .4379 1.0790
H(3) 1.2671 .5863 1.0751
H(4) 1.2978 .5665 .9375
H(5) 1.1897 .4070 .8107

loop_
_geom_angle_atom_site_label_1
_geom_angle_atom_site_label_2
_geom_angle_atom_site_label_3
_geom_angle
_geom_angle_publ_flag
N Zn N* 103.3(2) yes
N Zn S(1) 105.70(10) yes
N* Zn S(1)* 107.510(10) yes
S(1) Zn S(1)* 125.21(7) yes
S(2) S(1) Zn 102.99(7) yes
C(1) N Zn 121.1(3) yes
C(5) N Zn 121.7(2) yes
S(3) S(2) S(1) 106.30(8) yes
S(2) S(3) S(3)* 108.04(8) yes
C(5) N C(1) 117.2(3) yes
N C(1) C(2) 122.6(4) yes
N C(5) C(4) 123.5(4) yes
C(2) C(3) C(4) 118.0(4) yes
C(3) C(2) C(1) 119.6(4) yes
C(5) C(4) C(3) 119.1(4) yes

loop_
_geom_bond_atom_site_label_1
_geom_bond_atom_site_label_2
_geom_bond_site_symmetry_1
_geom_bond_site_symmetry_2
_geom_bond_distance
_geom_bond_publ_flag
Zn S(1) . . 2.2860(10) yes
Zn N . . 2.064(3) yes
S(1) S(2) . . 2.049(2) yes
S(2) S(3) . . 2.036(2) yes
S(3) S(3)* . . 2.067(3) yes
C(4) C(5) . . 1.364(6) yes
N C(1) . . 1.335(4) yes
N C(5) . . 1.327(5) yes
C(1) C(2) . . 1.373(6) yes
C(2) C(3) . . 1.367(6) yes
C(3) C(4) . . 1.376(6) yes
